data_7048084
loop_
_publ_author_name
'Abad Gal\'an, Laura'
'Sobolev, Alexandre N.'
'Zysman-Colman, Eli'
'Ogden, Mark I.'
'Massi, Massimiliano'

_publ_section_title
;
 Lanthanoid complexes supported by retro-Claisen condensation products of
 \b-triketonates.
;
_journal_issue 48
_journal_name_full 'Dalton transactions (Cambridge, England : 2003)'
_journal_page_first 17469
_journal_page_last 17478
_journal_paper_doi 10.1039/c8dt03585g
_journal_volume 47
_journal_year 2018
_chemical_formula_moiety 'C34 H40 O3'
_chemical_formula_sum 'C34 H40 O3'
_chemical_formula_weight 496.66
_space_group_crystal_system monoclinic
_space_group_IT_number 14
_space_group_name_Hall '-P 2yn'
_space_group_name_H-M_alt 'P 1 21/n 1'
_symmetry_space_group_name_Hall '-P 2yn'
_symmetry_space_group_name_H-M 'P 1 21/n 1'
_atom_sites_solution_hydrogens geom
_audit_creation_method SHELXL-2014/7
_audit_update_record
;
2018-05-31 deposited with the CCDC.
2018-11-13 downloaded from the CCDC.
;
_cell_angle_alpha 90
_cell_angle_beta 97.672(2)
_cell_angle_gamma 90
_cell_formula_units_Z 4
_cell_length_a 12.7501(3)
_cell_length_b 10.0565(2)
_cell_length_c 22.7503(5)
_cell_measurement_reflns_used 5966
_cell_measurement_temperature 100(2)
_cell_measurement_theta_max 67.143
_cell_measurement_theta_min 3.901
_cell_volume 2890.96(11)
_computing_cell_refinement 'CrysAlisPro 1.171.38.46 (Rigaku OD, 2015)'
_computing_data_collection 'CrysAlisPro 1.171.38.46 (Rigaku OD, 2015)'
_computing_data_reduction 'CrysAlisPro 1.171.38.46 (Rigaku OD, 2015)'
_computing_publication_material 'SHELXL-2014/7 (Sheldrick, 2015)'
_computing_structure_refinement 'SHELXL-2014/7 (Sheldrick, 2015)'
_computing_structure_solution 'SHELXS (Sheldrick, 2015)'
_diffrn_ambient_temperature 100(2)
_diffrn_detector_area_resol_mean 10.4738
_diffrn_measured_fraction_theta_full 0.992
_diffrn_measured_fraction_theta_max 0.992
_diffrn_measurement_device_type 'Oxford Diffraction Gemini-R Ultra, Ruby CCD'
_diffrn_measurement_method '\w scans'
_diffrn_orient_matrix_type 'CrysAlisPro convention (1999,Acta A55,543-557)'
_diffrn_orient_matrix_UB_11 0.1036523
_diffrn_orient_matrix_UB_12 0.0156703
_diffrn_orient_matrix_UB_13 -0.0272139
_diffrn_orient_matrix_UB_21 0.0641331
_diffrn_orient_matrix_UB_22 -0.0158973
_diffrn_orient_matrix_UB_23 0.0619596
_diffrn_orient_matrix_UB_31 0.0038591
_diffrn_orient_matrix_UB_32 -0.1515775
_diffrn_orient_matrix_UB_33 -0.0092828
_diffrn_radiation_monochromator mirror
_diffrn_radiation_source 'Enhance Ultra (Cu) X-ray Source'
_diffrn_radiation_type CuK\a
_diffrn_radiation_wavelength 1.54178
_diffrn_reflns_av_R_equivalents 0.0570
_diffrn_reflns_av_unetI/netI 0.0368
_diffrn_reflns_Laue_measured_fraction_full 0.992
_diffrn_reflns_Laue_measured_fraction_max 0.992
_diffrn_reflns_limit_h_max 15
_diffrn_reflns_limit_h_min -15
_diffrn_reflns_limit_k_max 7
_diffrn_reflns_limit_k_min -11
_diffrn_reflns_limit_l_max 26
_diffrn_reflns_limit_l_min -27
_diffrn_reflns_number 25300
_diffrn_reflns_point_group_measured_fraction_full 0.992
_diffrn_reflns_point_group_measured_fraction_max 0.992
_diffrn_reflns_theta_full 67.291
_diffrn_reflns_theta_max 67.291
_diffrn_reflns_theta_min 3.775
_exptl_absorpt_coefficient_mu 0.553
_exptl_absorpt_correction_T_max 1.0
_exptl_absorpt_correction_T_min 0.93155
_exptl_absorpt_correction_type multi-scan
_exptl_absorpt_process_details
;
CrysAlisPro 1.171.38.46 (Rigaku Oxford Diffraction, 2015)
Empirical absorption correction using spherical harmonics,
 implemented in SCALE3 ABSPACK scaling algorithm.
;
_exptl_crystal_colour colorless
_exptl_crystal_density_diffrn 1.141
_exptl_crystal_description needle
_exptl_crystal_F_000 1072
_exptl_crystal_size_max 0.280
_exptl_crystal_size_mid 0.080
_exptl_crystal_size_min 0.030
_refine_diff_density_max 0.210
_refine_diff_density_min -0.185
_refine_diff_density_rms 0.039
_refine_ls_extinction_method none
_refine_ls_goodness_of_fit_ref 1.002
_refine_ls_hydrogen_treatment constr
_refine_ls_matrix_type full
_refine_ls_number_parameters 343
_refine_ls_number_reflns 5149
_refine_ls_number_restraints 0
_refine_ls_restrained_S_all 1.002
_refine_ls_R_factor_all 0.0642
_refine_ls_R_factor_gt 0.0438
_refine_ls_shift/su_max 0.000
_refine_ls_shift/su_mean 0.000
_refine_ls_structure_factor_coef Fsqd
_refine_ls_weighting_details 'w=1/[\s^2^(Fo^2^)+(0.0550P)^2^+0.8900P] where P=(Fo^2^+2Fc^2^)/3'
_refine_ls_weighting_scheme calc
_refine_ls_wR_factor_gt 0.1048
_refine_ls_wR_factor_ref 0.1183
_reflns_Friedel_coverage 0.000
_reflns_number_gt 3870
_reflns_number_total 5149
_reflns_threshold_expression 'I > 2\s(I)'
_cod_data_source_file c8dt03585g2.cif
_cod_data_source_block mxm268la
_cod_depositor_comments 'Adding full bibliography for 7048079--7048089.cif.'
_cod_database_code 7048084
_shelx_shelxl_version_number 2014/7
_shelx_space_group_comment
;
The symmetry employed for this shelxl refinement is uniquely defined
by the following loop, which should always be used as a source of
symmetry information in preference to the above space-group names.
They are only intended as comments.
;
_shelx_estimated_absorpt_t_min 0.861
_shelx_estimated_absorpt_t_max 0.984

loop_
_space_group_symop_operation_xyz
'x, y, z'
'-x+1/2, y+1/2, -z+1/2'
'-x, -y, -z'
'x-1/2, -y-1/2, z-1/2'

loop_
_atom_site_label
_atom_site_type_symbol
_atom_site_fract_x
_atom_site_fract_y
_atom_site_fract_z
_atom_site_U_iso_or_equiv
_atom_site_adp_type
_atom_site_occupancy
_atom_site_site_symmetry_order
_atom_site_calc_flag
_atom_site_refinement_flags_posn
_atom_site_refinement_flags_adp
C1 C 0.18994(13) 0.19945(16) 0.30037(7) 0.0262(4) Uani 1 1 d . .
H1 H 0.2155 0.2719 0.2757 0.031 Uiso 1 1 calc R U
O1 O 0.18387(10) -0.02826(11) 0.27060(5) 0.0314(3) Uani 1 1 d . .
O2 O 0.26419(10) 0.12772(12) 0.39658(5) 0.0326(3) Uani 1 1 d . .
O3 O 0.02279(10) 0.18673(12) 0.33598(6) 0.0346(3) Uani 1 1 d . .
C10 C 0.14952(13) 0.08321(16) 0.26020(7) 0.0265(4) Uani 1 1 d . .
C11 C 0.06929(13) 0.11214(16) 0.20797(7) 0.0262(4) Uani 1 1 d . .
C12 C 0.04249(15) 0.24093(17) 0.18887(8) 0.0321(4) Uani 1 1 d . .
H12 H 0.0749 0.3147 0.2102 0.039 Uiso 1 1 calc R U
C13 C -0.03085(15) 0.26253(17) 0.13912(8) 0.0327(4) Uani 1 1 d . .
H13 H -0.0480 0.3512 0.1270 0.039 Uiso 1 1 calc R U
C14 C -0.08008(14) 0.15728(17) 0.10648(7) 0.0289(4) Uani 1 1 d . .
C15 C -0.05277(14) 0.02847(17) 0.12626(8) 0.0300(4) Uani 1 1 d . .
H15 H -0.0851 -0.0454 0.1050 0.036 Uiso 1 1 calc R U
C16 C 0.02006(14) 0.00619(17) 0.17591(8) 0.0287(4) Uani 1 1 d . .
H16 H 0.0367 -0.0824 0.1883 0.034 Uiso 1 1 calc R U
C20 C 0.28131(14) 0.15303(15) 0.34651(7) 0.0265(4) Uani 1 1 d . .
C21 C 0.38926(13) 0.14632(15) 0.32929(7) 0.0258(4) Uani 1 1 d . .
C22 C 0.40877(14) 0.15422(16) 0.27064(7) 0.0281(4) Uani 1 1 d . .
H22 H 0.3512 0.1605 0.2396 0.034 Uiso 1 1 calc R U
C23 C 0.51186(14) 0.15302(16) 0.25704(7) 0.0277(4) Uani 1 1 d . .
H23 H 0.5235 0.1566 0.2167 0.033 Uiso 1 1 calc R U
C24 C 0.59844(13) 0.14667(15) 0.30136(7) 0.0259(4) Uani 1 1 d . .
C25 C 0.57772(14) 0.13819(16) 0.36028(8) 0.0282(4) Uani 1 1 d . .
H25 H 0.6352 0.1337 0.3914 0.034 Uiso 1 1 calc R U
C26 C 0.47556(14) 0.13621(16) 0.37388(7) 0.0277(4) Uani 1 1 d . .
H26 H 0.4637 0.1279 0.4141 0.033 Uiso 1 1 calc R U
C30 C 0.10132(13) 0.25335(17) 0.33306(7) 0.0274(4) Uani 1 1 d . .
C31 C 0.11580(14) 0.38728(16) 0.36126(7) 0.0270(4) Uani 1 1 d . .
C32 C 0.20721(14) 0.46226(17) 0.36102(7) 0.0287(4) Uani 1 1 d . .
H32 H 0.2633 0.4285 0.3418 0.034 Uiso 1 1 calc R U
C33 C 0.21782(15) 0.58548(17) 0.38842(8) 0.0316(4) Uani 1 1 d . .
H33 H 0.2816 0.6342 0.3881 0.038 Uiso 1 1 calc R U
C34 C 0.13676(15) 0.63948(17) 0.41646(7) 0.0319(4) Uani 1 1 d . .
C35 C 0.04476(15) 0.56290(19) 0.41620(8) 0.0350(4) Uani 1 1 d . .
H35 H -0.0119 0.5968 0.4350 0.042 Uiso 1 1 calc R U
C36 C 0.03429(14) 0.43964(18) 0.38943(8) 0.0320(4) Uani 1 1 d . .
H36 H -0.0289 0.3900 0.3902 0.038 Uiso 1 1 calc R U
C140 C -0.15902(15) 0.17914(18) 0.05047(8) 0.0336(4) Uani 1 1 d . .
C141 C -0.1940(3) 0.3242(3) 0.04308(11) 0.0747(9) Uani 1 1 d . .
H14A H -0.2275 0.3517 0.0775 0.112 Uiso 1 1 calc R U
H14B H -0.2448 0.3335 0.0070 0.112 Uiso 1 1 calc R U
H14C H -0.1322 0.3805 0.0400 0.112 Uiso 1 1 calc R U
C142 C -0.10555(18) 0.1405(2) -0.00316(9) 0.0471(5) Uani 1 1 d . .
H14D H -0.1542 0.1566 -0.0396 0.071 Uiso 1 1 calc R U
H14E H -0.0866 0.0460 -0.0006 0.071 Uiso 1 1 calc R U
H14F H -0.0414 0.1939 -0.0037 0.071 Uiso 1 1 calc R U
C143 C -0.25682(19) 0.0934(3) 0.05150(11) 0.0717(8) Uani 1 1 d . .
H14G H -0.2907 0.1158 0.0864 0.108 Uiso 1 1 calc R U
H14H H -0.2363 -0.0006 0.0532 0.108 Uiso 1 1 calc R U
H14I H -0.3065 0.1096 0.0155 0.108 Uiso 1 1 calc R U
C240 C 0.71258(14) 0.15437(16) 0.28836(8) 0.0287(4) Uani 1 1 d . .
C241 C 0.71944(15) 0.15231(18) 0.22161(8) 0.0346(4) Uani 1 1 d . .
H24A H 0.6823 0.2298 0.2028 0.052 Uiso 1 1 calc R U
H24B H 0.6866 0.0708 0.2042 0.052 Uiso 1 1 calc R U
H24C H 0.7939 0.1550 0.2151 0.052 Uiso 1 1 calc R U
C242 C 0.76054(15) 0.28549(17) 0.31414(9) 0.0341(4) Uani 1 1 d . .
H24D H 0.7174 0.3602 0.2971 0.051 Uiso 1 1 calc R U
H24E H 0.8328 0.2948 0.3044 0.051 Uiso 1 1 calc R U
H24F H 0.7621 0.2851 0.3573 0.051 Uiso 1 1 calc R U
C243 C 0.77703(14) 0.03694(17) 0.31765(9) 0.0342(4) Uani 1 1 d . .
H24G H 0.7430 -0.0469 0.3038 0.051 Uiso 1 1 calc R U
H24H H 0.7802 0.0431 0.3608 0.051 Uiso 1 1 calc R U
H24I H 0.8489 0.0398 0.3069 0.051 Uiso 1 1 calc R U
C340 C 0.14473(17) 0.77760(18) 0.44491(9) 0.0402(5) Uani 1 1 d . .
C341 C 0.2580(2) 0.8299(2) 0.45315(12) 0.0568(6) Uani 1 1 d . .
H34A H 0.2828 0.8386 0.4144 0.085 Uiso 1 1 calc R U
H34B H 0.3039 0.7677 0.4778 0.085 Uiso 1 1 calc R U
H34C H 0.2602 0.9170 0.4726 0.085 Uiso 1 1 calc R U
C342 C 0.0744(2) 0.8726(2) 0.40421(10) 0.0487(5) Uani 1 1 d . .
H34D H 0.0973 0.8729 0.3648 0.073 Uiso 1 1 calc R U
H34E H 0.0803 0.9626 0.4209 0.073 Uiso 1 1 calc R U
H34F H 0.0006 0.8429 0.4010 0.073 Uiso 1 1 calc R U
C343 C 0.1054(2) 0.7738(2) 0.50592(10) 0.0598(7) Uani 1 1 d . .
H34G H 0.1476 0.7096 0.5315 0.090 Uiso 1 1 calc R U
H34H H 0.0309 0.7469 0.5011 0.090 Uiso 1 1 calc R U
H34I H 0.1127 0.8622 0.5241 0.090 Uiso 1 1 calc R U

loop_
_atom_site_aniso_label
_atom_site_aniso_U_11
_atom_site_aniso_U_22
_atom_site_aniso_U_33
_atom_site_aniso_U_23
_atom_site_aniso_U_13
_atom_site_aniso_U_12
C1 0.0265(9) 0.0256(8) 0.0254(8) -0.0001(7) -0.0006(7) -0.0023(6)
O1 0.0334(7) 0.0259(6) 0.0326(7) 0.0006(5) -0.0038(5) 0.0013(5)
O2 0.0317(7) 0.0397(7) 0.0260(7) 0.0026(5) 0.0020(5) -0.0022(5)
O3 0.0280(7) 0.0344(7) 0.0408(7) -0.0035(5) 0.0024(5) -0.0054(5)
C10 0.0254(9) 0.0276(9) 0.0260(8) -0.0004(7) 0.0017(7) -0.0023(7)
C11 0.0262(9) 0.0275(8) 0.0241(8) 0.0002(7) 0.0002(7) -0.0005(7)
C12 0.0388(10) 0.0260(9) 0.0296(9) -0.0021(7) -0.0027(8) -0.0023(7)
C13 0.0407(11) 0.0270(9) 0.0287(9) 0.0023(7) -0.0016(8) 0.0031(7)
C14 0.0287(9) 0.0338(9) 0.0233(8) -0.0007(7) 0.0005(7) 0.0033(7)
C15 0.0315(9) 0.0275(9) 0.0288(9) -0.0034(7) -0.0035(7) -0.0014(7)
C16 0.0286(9) 0.0254(8) 0.0310(9) 0.0006(7) 0.0000(7) 0.0005(7)
C20 0.0310(9) 0.0224(8) 0.0247(9) -0.0024(6) -0.0011(7) -0.0035(7)
C21 0.0278(9) 0.0220(8) 0.0268(8) -0.0018(6) 0.0004(7) -0.0007(6)
C22 0.0304(10) 0.0268(8) 0.0254(9) -0.0019(7) -0.0025(7) -0.0021(7)
C23 0.0329(10) 0.0263(8) 0.0236(8) -0.0025(6) 0.0030(7) -0.0027(7)
C24 0.0292(9) 0.0178(8) 0.0298(9) -0.0012(6) 0.0005(7) 0.0007(6)
C25 0.0282(9) 0.0271(8) 0.0270(9) -0.0002(7) -0.0041(7) 0.0023(7)
C26 0.0320(9) 0.0269(8) 0.0232(8) -0.0010(6) -0.0001(7) 0.0017(7)
C30 0.0267(9) 0.0291(9) 0.0247(8) 0.0015(7) -0.0030(7) 0.0000(7)
C31 0.0290(9) 0.0288(8) 0.0214(8) 0.0025(7) -0.0027(7) 0.0007(7)
C32 0.0308(9) 0.0302(9) 0.0245(8) 0.0006(7) 0.0013(7) -0.0009(7)
C33 0.0375(10) 0.0284(9) 0.0279(9) 0.0020(7) 0.0001(8) -0.0052(7)
C34 0.0424(11) 0.0280(9) 0.0233(8) 0.0022(7) -0.0032(7) 0.0021(7)
C35 0.0355(10) 0.0381(10) 0.0310(9) -0.0022(8) 0.0025(8) 0.0058(8)
C36 0.0291(9) 0.0359(10) 0.0299(9) -0.0014(7) 0.0002(7) 0.0000(7)
C140 0.0357(10) 0.0378(10) 0.0256(9) -0.0002(7) -0.0027(8) 0.0073(8)
C141 0.108(2) 0.0605(15) 0.0437(13) -0.0164(11) -0.0355(14) 0.0476(15)
C142 0.0474(12) 0.0630(14) 0.0292(10) 0.0038(9) -0.0016(9) 0.0122(10)
C143 0.0395(13) 0.122(2) 0.0478(14) 0.0281(15) -0.0168(11) -0.0161(14)
C240 0.0284(9) 0.0241(8) 0.0337(9) 0.0000(7) 0.0038(7) -0.0007(7)
C241 0.0336(10) 0.0324(9) 0.0387(10) 0.0004(8) 0.0080(8) 0.0005(7)
C242 0.0316(10) 0.0287(9) 0.0414(10) 0.0007(8) 0.0022(8) -0.0009(7)
C243 0.0308(10) 0.0294(9) 0.0426(11) 0.0014(8) 0.0055(8) 0.0037(7)
C340 0.0574(13) 0.0297(9) 0.0325(10) -0.0012(8) 0.0023(9) 0.0023(9)
C341 0.0621(15) 0.0348(11) 0.0690(16) -0.0159(10) -0.0082(12) -0.0051(10)
C342 0.0675(15) 0.0305(10) 0.0479(12) 0.0038(9) 0.0077(11) 0.0077(10)
C343 0.103(2) 0.0387(12) 0.0385(12) -0.0098(9) 0.0135(12) -0.0010(12)

loop_
_atom_type_symbol
_atom_type_description
_atom_type_scat_dispersion_real
_atom_type_scat_dispersion_imag
_atom_type_scat_source
C C 0.0181 0.0091 'International Tables Vol C Tables 4.2.6.8 and 6.1.1.4'
H H 0.0000 0.0000 'International Tables Vol C Tables 4.2.6.8 and 6.1.1.4'
O O 0.0492 0.0322 'International Tables Vol C Tables 4.2.6.8 and 6.1.1.4'

loop_
_geom_angle_atom_site_label_1
_geom_angle_atom_site_label_2
_geom_angle_atom_site_label_3
_geom_angle
C10 C1 C30 110.41(13)
C10 C1 C20 109.93(13)
C30 C1 C20 108.52(13)
C10 C1 H1 109.3
C30 C1 H1 109.3
C20 C1 H1 109.3
O1 C10 C11 121.79(15)
O1 C10 C1 120.30(15)
C11 C10 C1 117.90(14)
C16 C11 C12 118.24(16)
C16 C11 C10 118.81(15)
C12 C11 C10 122.94(15)
C13 C12 C11 120.72(16)
C13 C12 H12 119.6
C11 C12 H12 119.6
C12 C13 C14 121.54(16)
C12 C13 H13 119.2
C14 C13 H13 119.2
C13 C14 C15 117.16(16)
C13 C14 C140 122.28(15)
C15 C14 C140 120.55(15)
C16 C15 C14 121.61(16)
C16 C15 H15 119.2
C14 C15 H15 119.2
C15 C16 C11 120.73(16)
C15 C16 H16 119.6
C11 C16 H16 119.6
O2 C20 C21 121.84(15)
O2 C20 C1 119.37(15)
C21 C20 C1 118.73(14)
C22 C21 C26 118.42(16)
C22 C21 C20 122.81(15)
C26 C21 C20 118.72(15)
C23 C22 C21 120.55(16)
C23 C22 H22 119.7
C21 C22 H22 119.7
C22 C23 C24 121.37(16)
C22 C23 H23 119.3
C24 C23 H23 119.3
C23 C24 C25 117.52(16)
C23 C24 C240 122.80(15)
C25 C24 C240 119.63(15)
C26 C25 C24 121.29(16)
C26 C25 H25 119.4
C24 C25 H25 119.4
C25 C26 C21 120.80(16)
C25 C26 H26 119.6
C21 C26 H26 119.6
O3 C30 C31 122.00(16)
O3 C30 C1 119.90(15)
C31 C30 C1 118.09(14)
C32 C31 C36 118.29(16)
C32 C31 C30 122.95(15)
C36 C31 C30 118.75(15)
C33 C32 C31 121.03(17)
C33 C32 H32 119.5
C31 C32 H32 119.5
C32 C33 C34 121.33(17)
C32 C33 H33 119.3
C34 C33 H33 119.3
C33 C34 C35 117.04(16)
C33 C34 C340 122.37(17)
C35 C34 C340 120.56(17)
C36 C35 C34 121.79(17)
C36 C35 H35 119.1
C34 C35 H35 119.1
C35 C36 C31 120.52(17)
C35 C36 H36 119.7
C31 C36 H36 119.7
C143 C140 C142 108.84(19)
C143 C140 C141 108.4(2)
C142 C140 C141 108.09(18)
C143 C140 C14 110.83(16)
C142 C140 C14 108.35(15)
C141 C140 C14 112.25(16)
C140 C141 H14A 109.5
C140 C141 H14B 109.5
H14A C141 H14B 109.5
C140 C141 H14C 109.5
H14A C141 H14C 109.5
H14B C141 H14C 109.5
C140 C142 H14D 109.5
C140 C142 H14E 109.5
H14D C142 H14E 109.5
C140 C142 H14F 109.5
H14D C142 H14F 109.5
H14E C142 H14F 109.5
C140 C143 H14G 109.5
C140 C143 H14H 109.5
H14G C143 H14H 109.5
C140 C143 H14I 109.5
H14G C143 H14I 109.5
H14H C143 H14I 109.5
C24 C240 C241 111.92(15)
C24 C240 C242 108.12(14)
C241 C240 C242 108.50(14)
C24 C240 C243 110.21(14)
C241 C240 C243 108.71(14)
C242 C240 C243 109.33(15)
C240 C241 H24A 109.5
C240 C241 H24B 109.5
H24A C241 H24B 109.5
C240 C241 H24C 109.5
H24A C241 H24C 109.5
H24B C241 H24C 109.5
C240 C242 H24D 109.5
C240 C242 H24E 109.5
H24D C242 H24E 109.5
C240 C242 H24F 109.5
H24D C242 H24F 109.5
H24E C242 H24F 109.5
C240 C243 H24G 109.5
C240 C243 H24H 109.5
H24G C243 H24H 109.5
C240 C243 H24I 109.5
H24G C243 H24I 109.5
H24H C243 H24I 109.5
C341 C340 C34 111.93(17)
C341 C340 C342 109.11(18)
C34 C340 C342 108.02(16)
C341 C340 C343 108.37(19)
C34 C340 C343 110.35(16)
C342 C340 C343 109.01(18)
C340 C341 H34A 109.5
C340 C341 H34B 109.5
H34A C341 H34B 109.5
C340 C341 H34C 109.5
H34A C341 H34C 109.5
H34B C341 H34C 109.5
C340 C342 H34D 109.5
C340 C342 H34E 109.5
H34D C342 H34E 109.5
C340 C342 H34F 109.5
H34D C342 H34F 109.5
H34E C342 H34F 109.5
C340 C343 H34G 109.5
C340 C343 H34H 109.5
H34G C343 H34H 109.5
C340 C343 H34I 109.5
H34G C343 H34I 109.5
H34H C343 H34I 109.5

loop_
_geom_bond_atom_site_label_1
_geom_bond_atom_site_label_2
_geom_bond_distance
C1 C10 1.530(2)
C1 C30 1.532(2)
C1 C20 1.533(2)
C1 H1 1.0000
O1 C10 1.215(2)
O2 C20 1.215(2)
O3 C30 1.214(2)
C10 C11 1.489(2)
C11 C16 1.392(2)
C11 C12 1.394(2)
C12 C13 1.386(3)
C12 H12 0.9500
C13 C14 1.393(3)
C13 H13 0.9500
C14 C15 1.400(2)
C14 C140 1.530(2)
C15 C16 1.381(2)
C15 H15 0.9500
C16 H16 0.9500
C20 C21 1.482(2)
C21 C22 1.392(2)
C21 C26 1.397(2)
C22 C23 1.390(3)
C22 H22 0.9500
C23 C24 1.394(2)
C23 H23 0.9500
C24 C25 1.403(2)
C24 C240 1.525(2)
C25 C26 1.379(3)
C25 H25 0.9500
C26 H26 0.9500
C30 C31 1.493(2)
C31 C32 1.389(2)
C31 C36 1.395(3)
C32 C33 1.386(2)
C32 H32 0.9500
C33 C34 1.395(3)
C33 H33 0.9500
C34 C35 1.403(3)
C34 C340 1.530(3)
C35 C36 1.380(3)
C35 H35 0.9500
C36 H36 0.9500
C140 C143 1.519(3)
C140 C142 1.525(3)
C140 C141 1.528(3)
C141 H14A 0.9800
C141 H14B 0.9800
C141 H14C 0.9800
C142 H14D 0.9800
C142 H14E 0.9800
C142 H14F 0.9800
C143 H14G 0.9800
C143 H14H 0.9800
C143 H14I 0.9800
C240 C241 1.533(3)
C240 C242 1.537(2)
C240 C243 1.539(2)
C241 H24A 0.9800
C241 H24B 0.9800
C241 H24C 0.9800
C242 H24D 0.9800
C242 H24E 0.9800
C242 H24F 0.9800
C243 H24G 0.9800
C243 H24H 0.9800
C243 H24I 0.9800
C340 C341 1.526(3)
C340 C342 1.534(3)
C340 C343 1.538(3)
C341 H34A 0.9800
C341 H34B 0.9800
C341 H34C 0.9800
C342 H34D 0.9800
C342 H34E 0.9800
C342 H34F 0.9800
C343 H34G 0.9800
C343 H34H 0.9800
C343 H34I 0.9800

loop_
_geom_torsion_atom_site_label_1
_geom_torsion_atom_site_label_2
_geom_torsion_atom_site_label_3
_geom_torsion_atom_site_label_4
_geom_torsion
C30 C1 C10 O1 -113.74(17)
C20 C1 C10 O1 5.9(2)
C30 C1 C10 C11 67.47(18)
C20 C1 C10 C11 -172.84(14)
O1 C10 C11 C16 10.5(3)
C1 C10 C11 C16 -170.69(15)
O1 C10 C11 C12 -168.19(17)
C1 C10 C11 C12 10.6(2)
C16 C11 C12 C13 -0.3(3)
C10 C11 C12 C13 178.43(17)
C11 C12 C13 C14 -0.1(3)
C12 C13 C14 C15 0.4(3)
C12 C13 C14 C140 -178.31(17)
C13 C14 C15 C16 -0.2(3)
C140 C14 C15 C16 178.51(17)
C14 C15 C16 C11 -0.2(3)
C12 C11 C16 C15 0.5(3)
C10 C11 C16 C15 -178.30(16)
C10 C1 C20 O2 -100.15(17)
C30 C1 C20 O2 20.7(2)
C10 C1 C20 C21 82.62(17)
C30 C1 C20 C21 -156.54(14)
O2 C20 C21 C22 169.62(16)
C1 C20 C21 C22 -13.2(2)
O2 C20 C21 C26 -12.6(2)
C1 C20 C21 C26 164.51(14)
C26 C21 C22 C23 -0.5(2)
C20 C21 C22 C23 177.28(15)
C21 C22 C23 C24 -1.3(2)
C22 C23 C24 C25 1.5(2)
C22 C23 C24 C240 -175.86(15)
C23 C24 C25 C26 0.0(2)
C240 C24 C25 C26 177.49(15)
C24 C25 C26 C21 -1.8(2)
C22 C21 C26 C25 2.0(2)
C20 C21 C26 C25 -175.84(15)
C10 C1 C30 O3 17.0(2)
C20 C1 C30 O3 -103.59(17)
C10 C1 C30 C31 -163.87(14)
C20 C1 C30 C31 75.59(17)
O3 C30 C31 C32 176.67(16)
C1 C30 C31 C32 -2.5(2)
O3 C30 C31 C36 -3.0(2)
C1 C30 C31 C36 177.83(15)
C36 C31 C32 C33 0.5(2)
C30 C31 C32 C33 -179.17(16)
C31 C32 C33 C34 -0.9(3)
C32 C33 C34 C35 0.7(2)
C32 C33 C34 C340 -177.55(16)
C33 C34 C35 C36 -0.1(3)
C340 C34 C35 C36 178.18(17)
C34 C35 C36 C31 -0.3(3)
C32 C31 C36 C35 0.1(3)
C30 C31 C36 C35 179.77(16)
C13 C14 C140 C143 -133.7(2)
C15 C14 C140 C143 47.7(3)
C13 C14 C140 C142 107.0(2)
C15 C14 C140 C142 -71.6(2)
C13 C14 C140 C141 -12.3(3)
C15 C14 C140 C141 169.1(2)
C23 C24 C240 C241 -7.0(2)
C25 C24 C240 C241 175.63(14)
C23 C24 C240 C242 112.43(17)
C25 C24 C240 C242 -64.92(19)
C23 C24 C240 C243 -128.12(17)
C25 C24 C240 C243 54.5(2)
C33 C34 C340 C341 -15.0(3)
C35 C34 C340 C341 166.85(18)
C33 C34 C340 C342 105.2(2)
C35 C34 C340 C342 -73.0(2)
C33 C34 C340 C343 -135.8(2)
C35 C34 C340 C343 46.1(3)
